data_4331828
loop_
_publ_author_name
'del Carmen Fern\'andez-Fern\'andez, Mar\'ia'
'Bastida, Rufina'
'Mac\'ias, Alejandro'
'P\'erez-Lourido, Paulo'
'Valencia, Laura'

_publ_section_title
;
 Different Nuclearity Silver(I) Complexes with Novel Tetracyano
 Pendant-Armed Hexaazamacrocyclic Ligands
;
_journal_issue 5
_journal_name_full 'Inorganic Chemistry'
_journal_page_first 2266
_journal_page_last 2275
_journal_paper_doi 10.1021/ic051627r
_journal_volume 45
_journal_year 2006
_chemical_formula_sum 'C36 H48 Ag2 N14 O7'
_chemical_formula_weight 1004.62
_chemical_name_systematic
;
 ?
;
_space_group_IT_number 14
_symmetry_cell_setting monoclinic
_symmetry_space_group_name_Hall '-P 2yn'
_symmetry_space_group_name_H-M 'P 1 21/n 1'
_atom_sites_solution_hydrogens geom
_atom_sites_solution_primary direct
_atom_sites_solution_secondary difmap
_audit_creation_method SHELXL-97
_cell_angle_alpha 90.00
_cell_angle_beta 94.859(2)
_cell_angle_gamma 90.00
_cell_formula_units_Z 4
_cell_length_a 12.8512(15)
_cell_length_b 26.383(3)
_cell_length_c 13.1437(16)
_cell_measurement_temperature 293(2)
_cell_volume 4440.4(9)
_computing_cell_refinement 'BRUKER Smart'
_computing_data_collection 'BRUKER Smart'
_computing_data_reduction 'BRUKER Shelxtl'
_computing_molecular_graphics 'ORTEP-3 for Windows (Farrugia, 1997)'
_computing_publication_material 'WinGX publication routines (Farrugia, 1999)'
_computing_structure_refinement 'SHELXL-97 (Sheldrick, 1997)'
_computing_structure_solution SIR-92
_diffrn_ambient_temperature 293(2)
_diffrn_measured_fraction_theta_full 0.935
_diffrn_measured_fraction_theta_max 0.935
_diffrn_measurement_device_type Smart-CCD-1000
_diffrn_measurement_method 'omega scans'
_diffrn_radiation_monochromator graphite
_diffrn_radiation_source 'fine-focus sealed tube'
_diffrn_radiation_type MoK\a
_diffrn_radiation_wavelength 0.71073
_diffrn_reflns_av_R_equivalents 0.0472
_diffrn_reflns_av_sigmaI/netI 0.0865
_diffrn_reflns_limit_h_max 16
_diffrn_reflns_limit_h_min -16
_diffrn_reflns_limit_k_max 34
_diffrn_reflns_limit_k_min -29
_diffrn_reflns_limit_l_max 10
_diffrn_reflns_limit_l_min -17
_diffrn_reflns_number 25593
_diffrn_reflns_theta_full 28.07
_diffrn_reflns_theta_max 28.07
_diffrn_reflns_theta_min 1.74
_exptl_absorpt_coefficient_mu 0.943
_exptl_absorpt_correction_T_max 0.7587
_exptl_absorpt_correction_T_min 0.7338
_exptl_absorpt_correction_type empirical
_exptl_absorpt_process_details sadabs
_exptl_crystal_colour colorless
_exptl_crystal_density_diffrn 1.503
_exptl_crystal_density_method 'not measured'
_exptl_crystal_description irregular
_exptl_crystal_F_000 2048
_exptl_crystal_size_max 0.35
_exptl_crystal_size_mid 0.33
_exptl_crystal_size_min 0.31
_refine_diff_density_max 1.891
_refine_diff_density_min -1.279
_refine_diff_density_rms 0.080
_refine_ls_extinction_method none
_refine_ls_goodness_of_fit_ref 0.893
_refine_ls_hydrogen_treatment mixed
_refine_ls_matrix_type full
_refine_ls_number_parameters 534
_refine_ls_number_reflns 10079
_refine_ls_number_restraints 0
_refine_ls_restrained_S_all 0.893
_refine_ls_R_factor_all 0.1099
_refine_ls_R_factor_gt 0.0504
_refine_ls_shift/su_max 0.766
_refine_ls_shift/su_mean 0.046
_refine_ls_structure_factor_coef Fsqd
_refine_ls_weighting_details 'calc w=1/[\s^2^(Fo^2^)+(0.0666P)^2^+0.0000P] where P=(Fo^2^+2Fc^2^)/3'
_refine_ls_weighting_scheme calc
_refine_ls_wR_factor_gt 0.1161
_refine_ls_wR_factor_ref 0.1314
_reflns_number_gt 5464
_reflns_number_total 10079
_reflns_threshold_expression >2sigma(I)
_cod_data_source_file ic051627rsup1.cif
_cod_data_source_block '[Ag4(L4)2(NO3)2](NO3)2.4CH3CN.2H2O'
_cod_depositor_comments
;
The following automatic conversions were performed:

'_symmetry_cell_setting' value 'Monoclinic' changed to 'monoclinic'
according to /home/saulius/struct/CIF-dictionaries/cif_core.dic
dictionary named 'cif_core.dic' version 2.4.2 from 2011-04-26.

Automatic conversion script
Id: cif_fix_values 1891 2012-01-12 08:04:46Z andrius 
;
_cod_original_cell_volume 4440.3(9)
_cod_original_sg_symbol_H-M P21/n
_cod_database_code 4331828

loop_
_symmetry_equiv_pos_as_xyz
'x, y, z'
'-x+1/2, y+1/2, -z+1/2'
'-x, -y, -z'
'x-1/2, -y-1/2, z-1/2'

loop_
_atom_site_label
_atom_site_type_symbol
_atom_site_fract_x
_atom_site_fract_y
_atom_site_fract_z
_atom_site_U_iso_or_equiv
_atom_site_adp_type
_atom_site_occupancy
_atom_site_symmetry_multiplicity
_atom_site_calc_flag
_atom_site_refinement_flags
C1 C 0.0663(3) 0.05313(15) 0.9419(3) 0.0387(10) Uani 1 1 d .
C1S C 0.4184(8) 0.9542(3) 0.8919(9) 0.137(4) Uani 1 1 d .
C2 C 0.1341(4) 0.06970(18) 1.0219(4) 0.0534(12) Uani 1 1 d .
H2 H 0.1977 0.0535 1.0371 0.064 Uiso 1 1 calc R
C2S C 0.5129(13) 0.9671(5) 0.8476(17) 0.441(19) Uani 1 1 d .
H2S1 H 0.5077 1.0010 0.8211 0.661 Uiso 1 1 calc R
H2S2 H 0.5237 0.9439 0.7932 0.661 Uiso 1 1 calc R
H2S3 H 0.5706 0.9651 0.8988 0.661 Uiso 1 1 calc R
C3 C 0.1065(4) 0.1104(2) 1.0791(4) 0.0620(14) Uani 1 1 d .
H3 H 0.1519 0.1222 1.1328 0.074 Uiso 1 1 calc R
C3S C 0.6177(7) 0.1698(3) 0.4820(7) 0.150(4) Uani 1 1 d .
H3S1 H 0.6910 0.1683 0.4732 0.225 Uiso 1 1 calc R
H3S2 H 0.6039 0.1520 0.5432 0.225 Uiso 1 1 calc R
H3S3 H 0.5965 0.2045 0.4872 0.225 Uiso 1 1 calc R
C4 C 0.0120(4) 0.13360(17) 1.0564(4) 0.0527(12) Uani 1 1 d .
H4 H -0.0075 0.1612 1.0944 0.063 Uiso 1 1 calc R
C4S C 0.5612(7) 0.1469(3) 0.3974(7) 0.102(2) Uani 1 1 d .
C5 C -0.0534(3) 0.11543(15) 0.9770(3) 0.0398(10) Uani 1 1 d .
C6 C -0.1618(3) 0.13614(16) 0.9499(3) 0.0460(11) Uani 1 1 d .
H6A H -0.2126 0.1120 0.9711 0.055 Uiso 1 1 calc R
H6B H -0.1700 0.1673 0.9876 0.055 Uiso 1 1 calc R
C7 C -0.1264(3) 0.19279(15) 0.8150(3) 0.0456(11) Uani 1 1 d .
H7A H -0.0558 0.1905 0.8473 0.055 Uiso 1 1 calc R
H7B H -0.1594 0.2218 0.8440 0.055 Uiso 1 1 calc R
C8 C -0.1206(4) 0.20205(15) 0.7018(4) 0.0469(11) Uani 1 1 d .
H8A H -0.0843 0.1742 0.6720 0.056 Uiso 1 1 calc R
H8B H -0.1905 0.2040 0.6679 0.056 Uiso 1 1 calc R
C9 C -0.0631(3) 0.25105(16) 0.6874(4) 0.0465(11) Uani 1 1 d .
H9A H -0.0987 0.2781 0.7204 0.056 Uiso 1 1 calc R
H9B H 0.0066 0.2482 0.7214 0.056 Uiso 1 1 calc R
C10 C 0.0273(3) 0.30435(15) 0.5743(4) 0.0476(11) Uani 1 1 d .
H10A H 0.0148 0.3314 0.6217 0.057 Uiso 1 1 calc R
H10B H 0.0226 0.3187 0.5061 0.057 Uiso 1 1 calc R
C11 C 0.1348(3) 0.28389(15) 0.5990(3) 0.0395(10) Uani 1 1 d .
C12 C 0.2063(4) 0.30617(16) 0.6693(3) 0.0450(11) Uani 1 1 d .
H12 H 0.1882 0.3349 0.7050 0.054 Uiso 1 1 calc R
C13 C 0.3047(4) 0.28555(17) 0.6862(3) 0.0493(12) Uani 1 1 d .
H13 H 0.3537 0.3001 0.7337 0.059 Uiso 1 1 calc R
C14 C 0.3301(3) 0.24308(16) 0.6319(3) 0.0440(11) Uani 1 1 d .
H14 H 0.3960 0.2285 0.6423 0.053 Uiso 1 1 calc R
C15 C 0.2556(3) 0.22273(15) 0.5622(3) 0.0400(10) Uani 1 1 d .
C16 C 0.2767(3) 0.17740(15) 0.4968(4) 0.0467(11) Uani 1 1 d .
H16A H 0.2755 0.1878 0.4259 0.056 Uiso 1 1 calc R
H16B H 0.3455 0.1640 0.5174 0.056 Uiso 1 1 calc R
C17 C 0.2167(3) 0.11165(15) 0.6063(3) 0.0442(11) Uani 1 1 d .
H17A H 0.2271 0.1370 0.6596 0.053 Uiso 1 1 calc R
H17B H 0.2805 0.0920 0.6062 0.053 Uiso 1 1 calc R
C18 C 0.1290(3) 0.07690(15) 0.6310(3) 0.0451(11) Uani 1 1 d .
H18A H 0.0643 0.0959 0.6302 0.054 Uiso 1 1 calc R
H18B H 0.1199 0.0504 0.5799 0.054 Uiso 1 1 calc R
C19 C 0.1537(3) 0.05356(15) 0.7349(3) 0.0420(10) Uani 1 1 d .
H19A H 0.2175 0.0340 0.7341 0.050 Uiso 1 1 calc R
H19B H 0.1664 0.0805 0.7846 0.050 Uiso 1 1 calc R
C20 C 0.0879(3) 0.00873(15) 0.8773(3) 0.0411(10) Uani 1 1 d .
H20A H 0.1597 -0.0019 0.8927 0.049 Uiso 1 1 calc R
H20B H 0.0430 -0.0192 0.8936 0.049 Uiso 1 1 calc R
C21 C -0.1583(4) 0.2864(2) 0.5362(4) 0.0637(14) Uani 1 1 d .
H21A H -0.2149 0.2678 0.5633 0.076 Uiso 1 1 calc R
H21B H -0.1638 0.3217 0.5556 0.076 Uiso 1 1 calc R
C22 C -0.1660(4) 0.2820(3) 0.4253(5) 0.0859(18) Uani 1 1 d .
H22A H -0.1579 0.2468 0.4062 0.103 Uiso 1 1 calc R
H22B H -0.1104 0.3014 0.3982 0.103 Uiso 1 1 calc R
C23 C -0.2704(5) 0.3014(2) 0.3804(5) 0.0762(17) Uani 1 1 d .
C24 C -0.2963(3) 0.15383(16) 0.8168(4) 0.0470(11) Uani 1 1 d .
H24A H -0.3084 0.1705 0.7510 0.056 Uiso 1 1 calc R
H24B H -0.3225 0.1759 0.8679 0.056 Uiso 1 1 calc R
C25 C -0.3563(4) 0.10394(19) 0.8141(5) 0.0655(15) Uani 1 1 d .
H25A H -0.3375 0.0842 0.7562 0.079 Uiso 1 1 calc R
H25B H -0.3352 0.0849 0.8756 0.079 Uiso 1 1 calc R
C26 C -0.4655(5) 0.1102(2) 0.8069(7) 0.104(3) Uani 1 1 d .
C27 C 0.0520(3) -0.02522(14) 0.7061(3) 0.0397(10) Uani 1 1 d .
H27A H 0.0371 -0.0151 0.6355 0.048 Uiso 1 1 calc R
H27B H -0.0096 -0.0421 0.7273 0.048 Uiso 1 1 calc R
C28 C 0.1430(4) -0.06365(16) 0.7120(4) 0.0521(12) Uani 1 1 d .
H28A H 0.2054 -0.0475 0.6905 0.062 Uiso 1 1 calc R
H28B H 0.1577 -0.0752 0.7818 0.062 Uiso 1 1 calc R
C29 C 0.1150(3) -0.10640(16) 0.6463(4) 0.0457(11) Uani 1 1 d .
C30 C 0.1859(4) 0.10334(17) 0.4173(4) 0.0529(12) Uani 1 1 d .
H30A H 0.1647 0.1234 0.3572 0.063 Uiso 1 1 calc R
H30B H 0.1302 0.0794 0.4269 0.063 Uiso 1 1 calc R
C31 C 0.2813(4) 0.0745(2) 0.3980(5) 0.0774(17) Uani 1 1 d .
H31A H 0.3376 0.0979 0.3875 0.093 Uiso 1 1 calc R
H31B H 0.3026 0.0537 0.4569 0.093 Uiso 1 1 calc R
C32 C 0.2610(5) 0.0420(2) 0.3069(5) 0.0703(16) Uani 1 1 d .
N1 N -0.0263(3) 0.07564(12) 0.9203(3) 0.0398(8) Uani 1 1 d .
N1N N -0.2110(4) 0.05344(18) 0.5476(4) 0.0650(12) Uani 1 1 d .
N1S N 0.3513(6) 0.9435(3) 0.9272(7) 0.149(3) Uani 1 1 d .
N2 N -0.1842(3) 0.14648(12) 0.8402(3) 0.0391(8) Uani 1 1 d .
N2N N 0.1060(4) 0.22843(19) 0.2350(4) 0.0683(13) Uani 1 1 d .
N2S N 0.5188(7) 0.1279(3) 0.3307(7) 0.153(3) Uani 1 1 d .
N3 N -0.0545(3) 0.26516(12) 0.5796(3) 0.0415(9) Uani 1 1 d .
N4 N 0.1597(3) 0.24252(12) 0.5462(3) 0.0397(8) Uani 1 1 d .
N5 N 0.1975(3) 0.13751(12) 0.5069(3) 0.0439(9) Uani 1 1 d .
N6 N 0.0703(3) 0.02033(11) 0.7680(3) 0.0382(8) Uani 1 1 d .
N7 N -0.3447(4) 0.3144(2) 0.3427(4) 0.0856(15) Uani 1 1 d .
N8 N -0.5520(5) 0.1158(3) 0.8059(9) 0.205(5) Uani 1 1 d .
N9 N 0.0879(3) -0.13872(14) 0.5948(3) 0.0600(11) Uani 1 1 d .
N10 N 0.2434(4) 0.01627(18) 0.2388(4) 0.0826(15) Uani 1 1 d .
O1N O -0.2265(4) 0.08573(16) 0.6127(3) 0.0982(14) Uani 1 1 d .
O2N O -0.1300(4) 0.02859(16) 0.5569(4) 0.0967(14) Uani 1 1 d .
O3N O -0.2751(4) 0.04599(19) 0.4752(3) 0.1021(15) Uani 1 1 d .
O4N O 0.1003(3) 0.25192(16) 0.1555(3) 0.0873(12) Uani 1 1 d .
O5N O 0.1884(5) 0.20465(19) 0.2556(4) 0.1186(17) Uani 1 1 d .
O6N O 0.0397(4) 0.2269(3) 0.2898(4) 0.195(4) Uani 1 1 d .
Ag1 Ag -0.10692(3) 0.067172(13) 0.75703(3) 0.05213(13) Uani 1 1 d .
Ag2 Ag 0.02754(3) 0.193341(14) 0.47590(3) 0.06313(15) Uani 1 1 d .
O1W O 0.5002(8) 0.0204(5) 0.5617(11) 0.175(6) Uani 0.50 1 d P

loop_
_atom_site_aniso_label
_atom_site_aniso_U_11
_atom_site_aniso_U_22
_atom_site_aniso_U_33
_atom_site_aniso_U_23
_atom_site_aniso_U_13
_atom_site_aniso_U_12
C1 0.050(3) 0.036(2) 0.031(2) 0.0079(18) 0.008(2) 0.0011(19)
C1S 0.117(7) 0.109(6) 0.195(11) -0.031(6) 0.068(7) -0.026(5)
C2 0.050(3) 0.068(3) 0.042(3) 0.000(2) 0.000(2) 0.010(2)
C2S 0.39(2) 0.247(15) 0.76(4) -0.29(2) 0.47(3) -0.212(16)
C3 0.065(3) 0.075(4) 0.043(3) -0.012(3) -0.008(3) -0.003(3)
C3S 0.154(8) 0.144(7) 0.147(9) -0.073(7) -0.018(7) 0.002(6)
C4 0.067(3) 0.048(3) 0.043(3) -0.008(2) 0.010(3) -0.003(2)
C4S 0.102(6) 0.106(6) 0.102(7) -0.002(5) 0.031(5) -0.007(5)
C5 0.053(3) 0.037(2) 0.031(2) 0.0002(19) 0.016(2) -0.003(2)
C6 0.053(3) 0.046(3) 0.041(3) -0.006(2) 0.017(2) 0.002(2)
C7 0.050(3) 0.036(2) 0.051(3) 0.000(2) 0.008(2) -0.002(2)
C8 0.049(3) 0.040(2) 0.053(3) 0.002(2) 0.014(2) 0.004(2)
C9 0.045(3) 0.041(2) 0.054(3) 0.003(2) 0.007(2) -0.003(2)
C10 0.050(3) 0.034(2) 0.059(3) 0.007(2) 0.006(2) -0.005(2)
C11 0.041(2) 0.035(2) 0.043(3) 0.0086(19) 0.008(2) -0.0113(19)
C12 0.054(3) 0.038(2) 0.044(3) -0.004(2) 0.010(2) -0.010(2)
C13 0.051(3) 0.051(3) 0.045(3) -0.001(2) -0.001(2) -0.024(2)
C14 0.039(2) 0.044(3) 0.049(3) 0.005(2) 0.004(2) -0.007(2)
C15 0.045(3) 0.035(2) 0.041(3) 0.0033(19) 0.010(2) -0.0118(19)
C16 0.055(3) 0.036(2) 0.052(3) 0.002(2) 0.021(2) -0.012(2)
C17 0.052(3) 0.040(2) 0.041(3) 0.001(2) 0.011(2) -0.003(2)
C18 0.052(3) 0.041(2) 0.043(3) 0.007(2) 0.008(2) -0.003(2)
C19 0.053(3) 0.029(2) 0.044(3) -0.0008(18) 0.004(2) -0.0054(19)
C20 0.051(3) 0.039(2) 0.034(2) 0.0073(19) 0.011(2) 0.007(2)
C21 0.062(3) 0.070(3) 0.060(4) 0.001(3) 0.009(3) -0.018(3)
C22 0.073(4) 0.111(5) 0.075(5) -0.013(4) 0.012(3) 0.010(4)
C23 0.059(4) 0.079(4) 0.088(5) 0.020(3) -0.007(3) 0.004(3)
C24 0.040(3) 0.047(3) 0.055(3) -0.001(2) 0.012(2) 0.004(2)
C25 0.045(3) 0.070(3) 0.083(4) -0.007(3) 0.012(3) -0.009(2)
C26 0.048(4) 0.087(5) 0.176(8) -0.035(5) 0.010(4) -0.011(3)
C27 0.041(2) 0.032(2) 0.045(3) -0.0015(19) 0.001(2) -0.0039(18)
C28 0.052(3) 0.044(3) 0.059(3) -0.015(2) 0.001(2) 0.000(2)
C29 0.047(3) 0.034(2) 0.056(3) -0.001(2) 0.006(2) -0.001(2)
C30 0.064(3) 0.046(3) 0.048(3) 0.000(2) 0.005(2) -0.004(2)
C31 0.071(4) 0.078(4) 0.085(4) -0.025(3) 0.016(3) -0.005(3)
C32 0.084(4) 0.060(3) 0.069(4) -0.016(3) 0.022(3) 0.004(3)
N1 0.049(2) 0.040(2) 0.0313(19) 0.0021(15) 0.0078(16) -0.0012(17)
N1N 0.073(3) 0.067(3) 0.055(3) 0.006(2) 0.007(3) -0.004(3)
N1S 0.101(6) 0.179(8) 0.170(8) 0.044(6) 0.034(5) 0.002(5)
N2 0.039(2) 0.0374(19) 0.042(2) -0.0006(16) 0.0131(17) -0.0001(15)
N2N 0.071(3) 0.076(3) 0.054(3) 0.007(3) -0.016(3) -0.030(3)
N2S 0.185(8) 0.159(8) 0.115(7) 0.014(6) 0.017(6) -0.046(6)
N3 0.036(2) 0.042(2) 0.045(2) 0.0080(17) -0.0011(17) -0.0031(16)
N4 0.042(2) 0.039(2) 0.038(2) 0.0039(16) 0.0039(17) -0.0072(16)
N5 0.062(2) 0.0344(19) 0.036(2) -0.0025(16) 0.0128(18) -0.0087(17)
N6 0.050(2) 0.0293(18) 0.037(2) 0.0005(15) 0.0095(17) 0.0000(15)
N7 0.063(3) 0.106(4) 0.085(4) 0.007(3) -0.009(3) 0.020(3)
N8 0.062(4) 0.171(7) 0.380(15) -0.088(8) 0.007(6) -0.014(5)
N9 0.067(3) 0.036(2) 0.075(3) -0.010(2) -0.003(2) -0.0042(19)
N10 0.113(4) 0.067(3) 0.069(3) -0.014(3) 0.014(3) 0.012(3)
O1N 0.141(4) 0.086(3) 0.067(3) -0.022(2) 0.010(3) 0.023(3)
O2N 0.087(3) 0.085(3) 0.117(4) 0.011(3) 0.006(3) 0.010(3)
O3N 0.105(4) 0.135(4) 0.062(3) -0.007(3) -0.020(3) -0.020(3)
O4N 0.096(3) 0.094(3) 0.071(3) 0.027(2) -0.002(2) -0.018(2)
O5N 0.138(5) 0.115(4) 0.099(4) 0.020(3) -0.014(3) 0.017(3)
O6N 0.066(3) 0.449(12) 0.070(3) 0.079(5) 0.008(3) -0.060(5)
Ag1 0.0585(2) 0.0546(2) 0.0426(2) -0.00894(17) -0.00030(16) 0.01127(17)
Ag2 0.0637(3) 0.0536(2) 0.0690(3) -0.00859(19) -0.0123(2) -0.01552(18)
O1W 0.052(5) 0.236(16) 0.233(17) 0.070(12) -0.009(9) 0.019(8)

loop_
_atom_type_symbol
_atom_type_description
_atom_type_scat_dispersion_real
_atom_type_scat_dispersion_imag
_atom_type_scat_source
C C 0.0033 0.0016 'International Tables Vol C Tables 4.2.6.8 and 6.1.1.4'
H H 0.0000 0.0000 'International Tables Vol C Tables 4.2.6.8 and 6.1.1.4'
N N 0.0061 0.0033 'International Tables Vol C Tables 4.2.6.8 and 6.1.1.4'
O O 0.0106 0.0060 'International Tables Vol C Tables 4.2.6.8 and 6.1.1.4'
Ag Ag -0.8971 1.1015 'International Tables Vol C Tables 4.2.6.8 and 6.1.1.4'

loop_
_geom_angle_atom_site_label_1
_geom_angle_atom_site_label_2
_geom_angle_atom_site_label_3
_geom_angle
_geom_angle_site_symmetry_1
_geom_angle_site_symmetry_3
N1 C1 C2 120.9(4) . .
N1 C1 C20 115.7(4) . .
C2 C1 C20 123.3(4) . .
N1S C1S C2S 177.0(17) . .
C3 C2 C1 119.3(4) . .
C3 C2 H2 120.3 . .
C1 C2 H2 120.3 . .
C1S C2S H2S1 109.7 . .
C1S C2S H2S2 110.0 . .
H2S1 C2S H2S2 109.4 . .
C1S C2S H2S3 108.8 . .
H2S1 C2S H2S3 109.4 . .
H2S2 C2S H2S3 109.5 . .
C4 C3 C2 119.6(5) . .
C4 C3 H3 120.2 . .
C2 C3 H3 120.2 . .
C4S C3S H3S1 109.5 . .
C4S C3S H3S2 109.5 . .
H3S1 C3S H3S2 109.5 . .
C4S C3S H3S3 109.5 . .
H3S1 C3S H3S3 109.5 . .
H3S2 C3S H3S3 109.5 . .
C3 C4 C5 119.0(4) . .
C3 C4 H4 120.5 . .
C5 C4 H4 120.5 . .
N2S C4S C3S 178.0(11) . .
N1 C5 C4 121.5(4) . .
N1 C5 C6 115.2(4) . .
C4 C5 C6 123.2(4) . .
N2 C6 C5 113.5(3) . .
N2 C6 H6A 108.9 . .
C5 C6 H6A 108.9 . .
N2 C6 H6B 108.9 . .
C5 C6 H6B 108.9 . .
H6A C6 H6B 107.7 . .
N2 C7 C8 114.8(4) . .
N2 C7 H7A 108.6 . .
C8 C7 H7A 108.6 . .
N2 C7 H7B 108.6 . .
C8 C7 H7B 108.6 . .
H7A C7 H7B 107.5 . .
C9 C8 C7 109.1(4) . .
C9 C8 H8A 109.9 . .
C7 C8 H8A 109.9 . .
C9 C8 H8B 109.9 . .
C7 C8 H8B 109.9 . .
H8A C8 H8B 108.3 . .
N3 C9 C8 114.5(4) . .
N3 C9 H9A 108.6 . .
C8 C9 H9A 108.6 . .
N3 C9 H9B 108.7 . .
C8 C9 H9B 108.6 . .
H9A C9 H9B 107.6 . .
N3 C10 C11 112.6(3) . .
N3 C10 H10A 109.1 . .
C11 C10 H10A 109.1 . .
N3 C10 H10B 109.1 . .
C11 C10 H10B 109.1 . .
H10A C10 H10B 107.8 . .
N4 C11 C12 121.2(4) . .
N4 C11 C10 115.9(4) . .
C12 C11 C10 122.9(4) . .
C13 C12 C11 119.4(4) . .
C13 C12 H12 120.3 . .
C11 C12 H12 120.3 . .
C12 C13 C14 119.3(4) . .
C12 C13 H13 120.3 . .
C14 C13 H13 120.3 . .
C15 C14 C13 118.6(4) . .
C15 C14 H14 120.7 . .
C13 C14 H14 120.7 . .
N4 C15 C14 122.1(4) . .
N4 C15 C16 115.2(4) . .
C14 C15 C16 122.6(4) . .
N5 C16 C15 110.8(3) . .
N5 C16 H16A 109.5 . .
C15 C16 H16A 109.5 . .
N5 C16 H16B 109.5 . .
C15 C16 H16B 109.5 . .
H16A C16 H16B 108.1 . .
N5 C17 C18 113.5(4) . .
N5 C17 H17A 108.9 . .
C18 C17 H17A 108.9 . .
N5 C17 H17B 108.9 . .
C18 C17 H17B 108.9 . .
H17A C17 H17B 107.7 . .
C19 C18 C17 109.8(4) . .
C19 C18 H18A 109.7 . .
C17 C18 H18A 109.7 . .
C19 C18 H18B 109.7 . .
C17 C18 H18B 109.7 . .
H18A C18 H18B 108.2 . .
N6 C19 C18 114.0(4) . .
N6 C19 H19A 108.7 . .
C18 C19 H19A 108.8 . .
N6 C19 H19B 108.8 . .
C18 C19 H19B 108.8 . .
H19A C19 H19B 107.7 . .
N6 C20 C1 112.0(3) . .
N6 C20 H20A 109.2 . .
C1 C20 H20A 109.2 . .
N6 C20 H20B 109.2 . .
C1 C20 H20B 109.2 . .
H20A C20 H20B 107.9 . .
C22 C21 N3 109.4(4) . .
C22 C21 H21A 109.8 . .
N3 C21 H21A 109.8 . .
C22 C21 H21B 109.8 . .
N3 C21 H21B 109.8 . .
H21A C21 H21B 108.2 . .
C21 C22 C23 110.4(5) . .
C21 C22 H22A 109.6 . .
C23 C22 H22A 109.6 . .
C21 C22 H22B 109.6 . .
C23 C22 H22B 109.6 . .
H22A C22 H22B 108.1 . .
N7 C23 C22 175.9(7) . .
N2 C24 C25 112.2(4) . .
N2 C24 H24A 109.2 . .
C25 C24 H24A 109.2 . .
N2 C24 H24B 109.1 . .
C25 C24 H24B 109.1 . .
H24A C24 H24B 107.9 . .
C26 C25 C24 113.5(5) . .
C26 C25 H25A 108.8 . .
C24 C25 H25A 108.8 . .
C26 C25 H25B 108.9 . .
C24 C25 H25B 108.9 . .
H25A C25 H25B 107.7 . .
N8 C26 C25 176.7(10) . .
N6 C27 C28 115.3(3) . .
N6 C27 H27A 108.5 . .
C28 C27 H27A 108.4 . .
N6 C27 H27B 108.4 . .
C28 C27 H27B 108.5 . .
H27A C27 H27B 107.5 . .
C29 C28 C27 109.5(4) . .
C29 C28 H28A 109.8 . .
C27 C28 H28A 109.8 . .
C29 C28 H28B 109.8 . .
C27 C28 H28B 109.8 . .
H28A C28 H28B 108.2 . .
N9 C29 C28 176.3(5) . .
N5 C30 C31 114.8(4) . .
N5 C30 H30A 108.6 . .
C31 C30 H30A 108.6 . .
N5 C30 H30B 108.6 . .
C31 C30 H30B 108.6 . .
H30A C30 H30B 107.5 . .
C32 C31 C30 110.2(5) . .
C32 C31 H31A 109.6 . .
C30 C31 H31A 109.6 . .
C32 C31 H31B 109.7 . .
C30 C31 H31B 109.6 . .
H31A C31 H31B 108.1 . .
N10 C32 C31 177.8(7) . .
C1 N1 C5 119.6(4) . .
C1 N1 Ag1 118.3(3) . .
C5 N1 Ag1 118.1(3) . .
O3N N1N O2N 120.1(5) . .
O3N N1N O1N 120.9(5) . .
O2N N1N O1N 119.0(5) . .
C24 N2 C6 109.8(3) . .
C24 N2 C7 110.4(3) . .
C6 N2 C7 108.1(3) . .
C24 N2 Ag1 115.1(2) . .
C6 N2 Ag1 102.3(2) . .
C7 N2 Ag1 110.7(2) . .
O6N N2N O4N 123.9(6) . .
O6N N2N O5N 120.3(6) . .
O4N N2N O5N 115.8(6) . .
C9 N3 C10 109.4(3) . .
C9 N3 C21 108.7(3) . .
C10 N3 C21 109.3(3) . .
C9 N3 Ag2 112.6(2) . .
C10 N3 Ag2 99.4(2) . .
C21 N3 Ag2 117.0(3) . .
C15 N4 C11 119.4(4) . .
C15 N4 Ag2 119.2(3) . .
C11 N4 Ag2 118.1(3) . .
C17 N5 C16 110.1(3) . .
C17 N5 C30 114.9(3) . .
C16 N5 C30 112.7(3) . .
C17 N5 Ag2 118.0(3) . .
C16 N5 Ag2 99.0(2) . .
C30 N5 Ag2 101.0(3) . .
C27 N6 C20 112.2(3) . .
C27 N6 C19 114.3(3) . .
C20 N6 C19 110.9(3) . .
C27 N6 Ag1 105.3(2) . .
C20 N6 Ag1 102.5(2) . .
C19 N6 Ag1 110.9(2) . .
C29 N9 Ag2 155.1(4) . 3_556
N1N O1N Ag1 106.1(3) . .
N1 Ag1 O1N 157.56(13) . .
N1 Ag1 N6 70.81(11) . .
O1N Ag1 N6 130.31(13) . .
N1 Ag1 N2 71.88(11) . .
O1N Ag1 N2 85.73(13) . .
N6 Ag1 N2 136.77(10) . .
N9 Ag2 N4 173.54(14) 3_556 .
N9 Ag2 N3 113.95(13) 3_556 .
N4 Ag2 N3 72.15(11) . .
N9 Ag2 N5 102.58(12) 3_556 .
N4 Ag2 N5 71.06(12) . .
N3 Ag2 N5 133.72(11) . .

loop_
_geom_bond_atom_site_label_1
_geom_bond_atom_site_label_2
_geom_bond_distance
_geom_bond_site_symmetry_2
C1 N1 1.339(5) .
C1 C2 1.379(6) .
C1 C20 1.487(6) .
C1S N1S 1.052(9) .
C1S C2S 1.431(13) .
C2 C3 1.375(6) .
C2 H2 0.9300 .
C2S H2S1 0.9602 .
C2S H2S2 0.9602 .
C2S H2S3 0.9601 .
C3 C4 1.370(7) .
C3 H3 0.9300 .
C3S C4S 1.410(10) .
C3S H3S1 0.9600 .
C3S H3S2 0.9600 .
C3S H3S3 0.9600 .
C4 C5 1.370(6) .
C4 H4 0.9300 .
C4S N2S 1.112(10) .
C5 N1 1.350(5) .
C5 C6 1.511(6) .
C6 N2 1.472(5) .
C6 H6A 0.9700 .
C6 H6B 0.9700 .
C7 N2 1.482(5) .
C7 C8 1.515(6) .
C7 H7A 0.9700 .
C7 H7B 0.9700 .
C8 C9 1.509(6) .
C8 H8A 0.9700 .
C8 H8B 0.9700 .
C9 N3 1.477(5) .
C9 H9A 0.9700 .
C9 H9B 0.9700 .
C10 N3 1.481(5) .
C10 C11 1.493(6) .
C10 H10A 0.9700 .
C10 H10B 0.9700 .
C11 N4 1.346(5) .
C11 C12 1.378(6) .
C12 C13 1.378(6) .
C12 H12 0.9300 .
C13 C14 1.382(6) .
C13 H13 0.9300 .
C14 C15 1.377(6) .
C14 H14 0.9300 .
C15 N4 1.339(5) .
C15 C16 1.511(6) .
C16 N5 1.478(5) .
C16 H16A 0.9700 .
C16 H16B 0.9700 .
C17 N5 1.476(5) .
C17 C18 1.510(6) .
C17 H17A 0.9700 .
C17 H17B 0.9700 .
C18 C19 1.507(6) .
C18 H18A 0.9700 .
C18 H18B 0.9700 .
C19 N6 1.478(5) .
C19 H19A 0.9700 .
C19 H19B 0.9700 .
C20 N6 1.468(5) .
C20 H20A 0.9700 .
C20 H20B 0.9700 .
C21 C22 1.457(7) .
C21 N3 1.513(6) .
C21 H21A 0.9700 .
C21 H21B 0.9700 .
C22 C23 1.508(8) .
C22 H22A 0.9700 .
C22 H22B 0.9700 .
C23 N7 1.093(6) .
C24 N2 1.460(5) .
C24 C25 1.524(6) .
C24 H24A 0.9700 .
C24 H24B 0.9700 .
C25 C26 1.408(8) .
C25 H25A 0.9700 .
C25 H25B 0.9700 .
C26 N8 1.121(8) .
C27 N6 1.459(5) .
C27 C28 1.544(6) .
C27 H27A 0.9700 .
C27 H27B 0.9700 .
C28 C29 1.447(6) .
C28 H28A 0.9700 .
C28 H28B 0.9700 .
C29 N9 1.126(5) .
C30 N5 1.480(5) .
C30 C31 1.482(7) .
C30 H30A 0.9700 .
C30 H30B 0.9700 .
C31 C32 1.478(8) .
C31 H31A 0.9700 .
C31 H31B 0.9700 .
C32 N10 1.132(6) .
N1 Ag1 2.313(3) .
N1N O3N 1.222(5) .
N1N O2N 1.227(5) .
N1N O1N 1.236(6) .
N2 Ag1 2.597(3) .
N2N O6N 1.163(6) .
N2N O4N 1.212(5) .
N2N O5N 1.241(6) .
N3 Ag2 2.608(3) .
N4 Ag2 2.270(3) .
N5 Ag2 2.637(4) .
N6 Ag1 2.585(3) .
N9 Ag2 2.215(4) 3_556
O1N Ag1 2.388(5) .
Ag2 N9 2.215(4) 3_556

loop_
_geom_torsion_atom_site_label_1
_geom_torsion_atom_site_label_2
_geom_torsion_atom_site_label_3
_geom_torsion_atom_site_label_4
_geom_torsion
_geom_torsion_site_symmetry_4
N1 C1 C2 C3 -1.1(7) .
C20 C1 C2 C3 -178.5(4) .
C1 C2 C3 C4 0.7(8) .
C2 C3 C4 C5 0.2(7) .
C3 C4 C5 N1 -0.6(7) .
C3 C4 C5 C6 176.1(4) .
N1 C5 C6 N2 -50.4(5) .
C4 C5 C6 N2 132.6(4) .
N2 C7 C8 C9 178.1(3) .
C7 C8 C9 N3 -178.5(4) .
N3 C10 C11 N4 52.2(5) .
N3 C10 C11 C12 -129.5(4) .
N4 C11 C12 C13 -0.3(6) .
C10 C11 C12 C13 -178.6(4) .
C11 C12 C13 C14 0.4(6) .
C12 C13 C14 C15 0.1(6) .
C13 C14 C15 N4 -0.6(6) .
C13 C14 C15 C16 178.0(4) .
N4 C15 C16 N5 -54.5(5) .
C14 C15 C16 N5 126.8(4) .
N5 C17 C18 C19 -178.2(4) .
C17 C18 C19 N6 177.7(3) .
N1 C1 C20 N6 51.3(5) .
C2 C1 C20 N6 -131.1(4) .
N3 C21 C22 C23 178.2(4) .
C21 C22 C23 N7 -169(10) .
N2 C24 C25 C26 171.0(5) .
C24 C25 C26 N8 -75(16) .
N6 C27 C28 C29 -179.3(4) .
C27 C28 C29 N9 -11(8) .
N5 C30 C31 C32 -179.7(4) .
C30 C31 C32 N10 -66(19) .
C2 C1 N1 C5 0.6(6) .
C20 C1 N1 C5 178.3(3) .
C2 C1 N1 Ag1 157.7(3) .
C20 C1 N1 Ag1 -24.6(4) .
C4 C5 N1 C1 0.2(6) .
C6 C5 N1 C1 -176.8(3) .
C4 C5 N1 Ag1 -156.9(3) .
C6 C5 N1 Ag1 26.1(4) .
C25 C24 N2 C6 -76.1(5) .
C25 C24 N2 C7 164.8(4) .
C25 C24 N2 Ag1 38.6(5) .
C5 C6 N2 C24 165.7(3) .
C5 C6 N2 C7 -73.8(4) .
C5 C6 N2 Ag1 43.1(4) .
C8 C7 N2 C24 -73.3(4) .
C8 C7 N2 C6 166.6(3) .
C8 C7 N2 Ag1 55.3(4) .
C8 C9 N3 C10 -163.7(3) .
C8 C9 N3 C21 77.1(4) .
C8 C9 N3 Ag2 -54.2(4) .
C11 C10 N3 C9 70.9(4) .
C11 C10 N3 C21 -170.2(4) .
C11 C10 N3 Ag2 -47.2(4) .
C22 C21 N3 C9 -157.9(4) .
C22 C21 N3 C10 82.7(5) .
C22 C21 N3 Ag2 -29.1(5) .
C14 C15 N4 C11 0.6(6) .
C16 C15 N4 C11 -178.1(3) .
C14 C15 N4 Ag2 -158.6(3) .
C16 C15 N4 Ag2 22.7(5) .
C12 C11 N4 C15 -0.1(6) .
C10 C11 N4 C15 178.3(4) .
C12 C11 N4 Ag2 159.3(3) .
C10 C11 N4 Ag2 -22.3(4) .
C18 C17 N5 C16 169.7(3) .
C18 C17 N5 C30 -61.8(5) .
C18 C17 N5 Ag2 57.2(4) .
C15 C16 N5 C17 -74.5(5) .
C15 C16 N5 C30 155.9(4) .
C15 C16 N5 Ag2 49.8(4) .
C31 C30 N5 C17 -65.6(5) .
C31 C30 N5 C16 61.6(5) .
C31 C30 N5 Ag2 166.3(4) .
C28 C27 N6 C20 -61.4(5) .
C28 C27 N6 C19 65.9(5) .
C28 C27 N6 Ag1 -172.1(3) .
C1 C20 N6 C27 -158.2(3) .
C1 C20 N6 C19 72.7(4) .
C1 C20 N6 Ag1 -45.7(4) .
C18 C19 N6 C27 65.4(5) .
C18 C19 N6 C20 -166.6(3) .
C18 C19 N6 Ag1 -53.5(4) .
C28 C29 N9 Ag2 -27(9) 3_556
O3N N1N O1N Ag1 163.3(4) .
O2N N1N O1N Ag1 -16.4(6) .
C1 N1 Ag1 O1N -163.2(4) .
C5 N1 Ag1 O1N -5.7(5) .
C1 N1 Ag1 N6 -1.1(3) .
C5 N1 Ag1 N6 156.4(3) .
C1 N1 Ag1 N2 -158.9(3) .
C5 N1 Ag1 N2 -1.4(3) .
N1N O1N Ag1 N1 -177.4(3) .
N1N O1N Ag1 N6 25.0(4) .
N1N O1N Ag1 N2 178.5(4) .
C27 N6 Ag1 N1 142.4(3) .
C20 N6 Ag1 N1 24.9(2) .
C19 N6 Ag1 N1 -93.5(3) .
C27 N6 Ag1 O1N -46.5(3) .
C20 N6 Ag1 O1N -164.0(2) .
C19 N6 Ag1 O1N 77.6(3) .
C27 N6 Ag1 N2 174.0(2) .
C20 N6 Ag1 N2 56.6(3) .
C19 N6 Ag1 N2 -61.8(3) .
C24 N2 Ag1 N1 -141.2(3) .
C6 N2 Ag1 N1 -22.2(2) .
C7 N2 Ag1 N1 92.8(3) .
C24 N2 Ag1 O1N 37.1(3) .
C6 N2 Ag1 O1N 156.1(3) .
C7 N2 Ag1 O1N -88.9(3) .
C24 N2 Ag1 N6 -172.7(2) .
C6 N2 Ag1 N6 -53.7(3) .
C7 N2 Ag1 N6 61.3(3) .
C15 N4 Ag2 N9 -5.3(14) 3_556
C11 N4 Ag2 N9 -164.7(12) 3_556
C15 N4 Ag2 N3 155.9(3) .
C11 N4 Ag2 N3 -3.6(3) .
C15 N4 Ag2 N5 4.5(3) .
C11 N4 Ag2 N5 -155.0(3) .
C9 N3 Ag2 N9 88.6(3) 3_556
C10 N3 Ag2 N9 -155.6(2) 3_556
C21 N3 Ag2 N9 -38.3(3) 3_556
C9 N3 Ag2 N4 -89.1(3) .
C10 N3 Ag2 N4 26.6(2) .
C21 N3 Ag2 N4 144.0(3) .
C9 N3 Ag2 N5 -50.3(3) .
C10 N3 Ag2 N5 65.4(3) .
C21 N3 Ag2 N5 -177.2(3) .
C17 N5 Ag2 N9 -91.6(3) 3_556
C16 N5 Ag2 N9 149.8(3) 3_556
C30 N5 Ag2 N9 34.4(3) 3_556
C17 N5 Ag2 N4 89.5(3) .
C16 N5 Ag2 N4 -29.0(2) .
C30 N5 Ag2 N4 -144.4(3) .
C17 N5 Ag2 N3 50.4(3) .
C16 N5 Ag2 N3 -68.1(3) .
C30 N5 Ag2 N3 176.5(2) .
